data_7015872
loop_
_publ_author_name
'Eckenhoff, William T.'
'Pintauer, Tomislav'

_publ_section_title
;
 Atom transfer radical addition (ATRA) catalyzed by copper complexes
 with tris[2-(dimethylamino)ethyl]amine (Me6TREN) ligand in the
 presence of free-radical diazo initiator AIBN.
;
_journal_issue 18
_journal_name_full 'Dalton transactions (Cambridge, England : 2003)'
_journal_page_first 4909
_journal_page_last 4917
_journal_paper_doi 10.1039/c1dt10189g
_journal_volume 40
_journal_year 2011
_chemical_formula_moiety 'C30 H45 Cu N4 P, C24 H20 B'
_chemical_formula_sum 'C54 H65 B Cu N4 P'
_chemical_formula_weight 875.42
_chemical_name_systematic
;
?
;
_space_group_IT_number 2
_symmetry_cell_setting triclinic
_symmetry_space_group_name_Hall '-P 1'
_symmetry_space_group_name_H-M 'P -1'
_atom_sites_solution_hydrogens geom
_atom_sites_solution_primary direct
_atom_sites_solution_secondary difmap
_audit_creation_method SHELXL-97
_cell_angle_alpha 99.7170(10)
_cell_angle_beta 109.9550(10)
_cell_angle_gamma 113.8060(10)
_cell_formula_units_Z 4
_cell_length_a 17.8968(2)
_cell_length_b 17.9299(2)
_cell_length_c 18.4322(2)
_cell_measurement_reflns_used 9938
_cell_measurement_temperature 150(2)
_cell_measurement_theta_max 29.6595
_cell_measurement_theta_min 2.131
_cell_volume 4752.44(12)
_computing_cell_refinement 'SAINT (Bruker, 1998)'
_computing_data_collection 'SMART (Bruker, 1998)'
_computing_data_reduction SAINT
_computing_molecular_graphics 'SHELXTL (Sheldrick, 2000)'
_computing_publication_material 'ORTEP-3 for Windows (Faruggia, 1997)'
_computing_structure_refinement 'SHELXL-97 (Sheldrick, 1997)'
_computing_structure_solution 'SHELXS-97 (Sheldrick, 1997)'
_diffrn_ambient_temperature 150(2)
_diffrn_measured_fraction_theta_full 0.991
_diffrn_measured_fraction_theta_max 0.991
_diffrn_measurement_device_type 'Bruker Smart ApexII'
_diffrn_measurement_method '\f and \w Scans'
_diffrn_radiation_monochromator graphite
_diffrn_radiation_source 'fine-focus sealed tube'
_diffrn_radiation_type MoK\a
_diffrn_radiation_wavelength 0.71073
_diffrn_reflns_av_R_equivalents 0.0356
_diffrn_reflns_av_sigmaI/netI 0.0453
_diffrn_reflns_limit_h_max 24
_diffrn_reflns_limit_h_min -24
_diffrn_reflns_limit_k_max 25
_diffrn_reflns_limit_k_min -25
_diffrn_reflns_limit_l_max 25
_diffrn_reflns_limit_l_min -25
_diffrn_reflns_number 79007
_diffrn_reflns_theta_full 29.78
_diffrn_reflns_theta_max 29.78
_diffrn_reflns_theta_min 1.26
_diffrn_standards_interval_count 0
_diffrn_standards_interval_time 0
_diffrn_standards_number 26903
_exptl_absorpt_coefficient_mu 0.533
_exptl_absorpt_correction_T_max 0.9486
_exptl_absorpt_correction_T_min 0.8353
_exptl_absorpt_correction_type multi-scan
_exptl_absorpt_process_details 'SADABS (Sheldrick, 2002)'
_exptl_crystal_colour colorless
_exptl_crystal_density_diffrn 1.224
_exptl_crystal_density_method 'not measured'
_exptl_crystal_description rhomboid
_exptl_crystal_F_000 1864
_exptl_crystal_size_max 0.35
_exptl_crystal_size_mid 0.34
_exptl_crystal_size_min 0.10
_refine_diff_density_max 0.388
_refine_diff_density_min -0.478
_refine_diff_density_rms 0.062
_refine_ls_extinction_method none
_refine_ls_goodness_of_fit_ref 0.898
_refine_ls_hydrogen_treatment constr
_refine_ls_matrix_type full
_refine_ls_number_parameters 1111
_refine_ls_number_reflns 26903
_refine_ls_number_restraints 0
_refine_ls_restrained_S_all 0.898
_refine_ls_R_factor_all 0.0645
_refine_ls_R_factor_gt 0.0394
_refine_ls_shift/su_max 0.001
_refine_ls_shift/su_mean 0.000
_refine_ls_structure_factor_coef Fsqd
_refine_ls_weighting_details 'calc w=1/[\s^2^(Fo^2^)+(0.1000P)^2^+0.0000P] where P=(Fo^2^+2Fc^2^)/3'
_refine_ls_weighting_scheme calc
_refine_ls_wR_factor_gt 0.1141
_refine_ls_wR_factor_ref 0.1378
_reflns_number_gt 19515
_reflns_number_total 26903
_reflns_threshold_expression >2sigma(I)
_cod_data_source_file c1dt10189g.txt
_cod_data_source_block '[Cu(Me6TREN)PPh3][BPh4]'
_cod_original_cell_volume 4752.43(9)
_cod_database_code 7015872

loop_
_symmetry_equiv_pos_as_xyz
'x, y, z'
'-x, -y, -z'

loop_
_atom_site_label
_atom_site_type_symbol
_atom_site_fract_x
_atom_site_fract_y
_atom_site_fract_z
_atom_site_U_iso_or_equiv
_atom_site_adp_type
_atom_site_occupancy
_atom_site_symmetry_multiplicity
_atom_site_calc_flag
_atom_site_refinement_flags
_atom_site_disorder_assembly
_atom_site_disorder_group
Cu1 Cu 0.799187(14) 0.149239(14) 0.339143(12) 0.02651(6) Uani 1 1 d . . .
P1 P 0.88654(3) 0.10090(3) 0.40428(3) 0.02045(9) Uani 1 1 d . . .
Cu2 Cu 0.208485(13) 0.362276(13) 0.093145(13) 0.02203(6) Uani 1 1 d . . .
P2 P 0.09177(3) 0.28539(3) 0.11279(3) 0.02184(9) Uani 1 1 d . . .
N1 N 0.75206(10) 0.23629(10) 0.37177(9) 0.0284(3) Uani 1 1 d . . .
N3 N 0.84100(13) 0.22918(12) 0.26787(10) 0.0374(4) Uani 1 1 d . . .
C7 C 0.93955(16) 0.29136(16) 0.31906(14) 0.0437(5) Uani 1 1 d . . .
H7A H 0.9743 0.2610 0.3180 0.066 Uiso 1 1 calc R . .
H7B H 0.9514 0.3162 0.3761 0.066 Uiso 1 1 calc R . .
H7C H 0.9586 0.3382 0.2973 0.066 Uiso 1 1 calc R . .
C5 C 0.78834(14) 0.30896(13) 0.34253(11) 0.0339(4) Uani 1 1 d . . .
H5A H 0.8515 0.3534 0.3847 0.041 Uiso 1 1 calc R . .
H5B H 0.7499 0.3369 0.3352 0.041 Uiso 1 1 calc R . .
C6 C 0.78909(17) 0.27664(16) 0.26124(13) 0.0438(5) Uani 1 1 d . . .
H6A H 0.7253 0.2374 0.2175 0.053 Uiso 1 1 calc R . .
H6B H 0.8173 0.3269 0.2452 0.053 Uiso 1 1 calc R . .
C13 C 0.90889(12) 0.03633(10) 0.33523(11) 0.0250(3) Uani 1 1 d . . .
C14 C 0.97696(14) 0.01347(12) 0.36467(13) 0.0336(4) Uani 1 1 d . . .
H14 H 1.0119 0.0298 0.4224 0.040 Uiso 1 1 calc R . .
C18 C 0.85932(14) 0.01212(12) 0.25057(12) 0.0352(4) Uani 1 1 d . . .
H18 H 0.8131 0.0272 0.2298 0.042 Uiso 1 1 calc R . .
C15 C 0.99336(17) -0.03313(14) 0.30923(16) 0.0434(5) Uani 1 1 d . . .
H15 H 1.0392 -0.0488 0.3293 0.052 Uiso 1 1 calc R . .
C17 C 0.87663(17) -0.03405(14) 0.19559(14) 0.0478(6) Uani 1 1 d . . .
H17 H 0.8425 -0.0499 0.1378 0.057 Uiso 1 1 calc R . .
C16 C 0.94327(18) -0.05662(14) 0.22523(16) 0.0484(6) Uani 1 1 d . . .
H16 H 0.9547 -0.0884 0.1877 0.058 Uiso 1 1 calc R . .
C8 C 0.8262(2) 0.18742(19) 0.18430(14) 0.0555(7) Uani 1 1 d . . .
H8A H 0.8439 0.2317 0.1594 0.083 Uiso 1 1 calc R . .
H8B H 0.7613 0.1435 0.1501 0.083 Uiso 1 1 calc R . .
H8C H 0.8636 0.1593 0.1879 0.083 Uiso 1 1 calc R . .
C19 C 1.00298(11) 0.17285(10) 0.48909(10) 0.0206(3) Uani 1 1 d . . .
C22 C 1.18310(12) 0.28164(12) 0.61225(11) 0.0310(4) Uani 1 1 d . . .
H22 H 1.2444 0.3187 0.6543 0.037 Uiso 1 1 calc R . .
C24 C 1.06981(11) 0.22828(11) 0.47179(11) 0.0254(3) Uani 1 1 d . . .
H24 H 1.0540 0.2292 0.4174 0.030 Uiso 1 1 calc R . .
C23 C 1.15960(12) 0.28245(11) 0.53306(11) 0.0277(4) Uani 1 1 d . . .
H23 H 1.2047 0.3200 0.5204 0.033 Uiso 1 1 calc R . .
C20 C 1.02736(12) 0.17261(12) 0.56912(11) 0.0280(4) Uani 1 1 d . . .
H20 H 0.9824 0.1352 0.5821 0.034 Uiso 1 1 calc R . .
C21 C 1.11728(13) 0.22689(13) 0.63036(11) 0.0339(4) Uani 1 1 d . . .
H21 H 1.1335 0.2263 0.6849 0.041 Uiso 1 1 calc R . .
C25 C 0.83085(11) 0.02895(11) 0.45133(11) 0.0261(3) Uani 1 1 d . . .
C30 C 0.81535(13) -0.05581(12) 0.43765(13) 0.0335(4) Uani 1 1 d . . .
H30 H 0.8381 -0.0781 0.4052 0.040 Uiso 1 1 calc R . .
C26 C 0.79680(13) 0.05985(13) 0.49957(13) 0.0358(4) Uani 1 1 d . . .
H26 H 0.8061 0.1173 0.5089 0.043 Uiso 1 1 calc R . .
C29 C 0.76674(15) -0.10776(14) 0.47129(16) 0.0451(5) Uani 1 1 d . . .
H29 H 0.7559 -0.1658 0.4611 0.054 Uiso 1 1 calc R . .
C27 C 0.74977(15) 0.00798(15) 0.53402(14) 0.0449(5) Uani 1 1 d . . .
H27 H 0.7284 0.0305 0.5679 0.054 Uiso 1 1 calc R . .
C28 C 0.73379(16) -0.07629(16) 0.51940(16) 0.0488(6) Uani 1 1 d . . .
H28 H 0.7004 -0.1124 0.5422 0.059 Uiso 1 1 calc R . .
C9 C 0.77414(12) 0.27113(12) 0.46021(10) 0.0288(4) Uani 1 1 d . . .
H9A H 0.7336 0.2243 0.4730 0.035 Uiso 1 1 calc R . .
H9B H 0.7600 0.3190 0.4680 0.035 Uiso 1 1 calc R . .
C1 C 0.64983(13) 0.18335(14) 0.32293(12) 0.0393(5) Uani 1 1 d . . .
H1A H 0.6313 0.1867 0.2670 0.047 Uiso 1 1 calc R . .
H1B H 0.6215 0.2078 0.3502 0.047 Uiso 1 1 calc R . .
N2 N 0.65530(11) 0.04879(12) 0.27505(11) 0.0454(5) Uani 1 1 d . . .
B1 B 0.53765(13) 0.28002(13) 0.50128(12) 0.0239(4) Uani 1 1 d . . .
C43 C 0.60205(11) 0.35321(11) 0.47378(10) 0.0235(3) Uani 1 1 d . . .
C37 C 0.45274(11) 0.19725(11) 0.41680(10) 0.0226(3) Uani 1 1 d . . .
C31 C 0.49594(11) 0.32481(11) 0.55105(10) 0.0256(3) Uani 1 1 d . . .
C44 C 0.58494(12) 0.34149(11) 0.39151(11) 0.0258(3) Uani 1 1 d . . .
H44 H 0.5333 0.2890 0.3495 0.031 Uiso 1 1 calc R . .
C39 C 0.30097(12) 0.12872(13) 0.29832(12) 0.0330(4) Uani 1 1 d . . .
H39 H 0.2476 0.1316 0.2692 0.040 Uiso 1 1 calc R . .
C49 C 0.59516(12) 0.24309(12) 0.56124(11) 0.0276(4) Uani 1 1 d . . .
C42 C 0.45731(12) 0.12362(12) 0.38308(11) 0.0287(4) Uani 1 1 d . . .
H42 H 0.5111 0.1209 0.4110 0.034 Uiso 1 1 calc R . .
C46 C 0.71593(13) 0.48018(12) 0.42752(13) 0.0335(4) Uani 1 1 d . . .
H46 H 0.7548 0.5217 0.4123 0.040 Uiso 1 1 calc R . .
C38 C 0.37209(12) 0.19690(12) 0.37069(11) 0.0282(4) Uani 1 1 d . . .
H38 H 0.3657 0.2456 0.3898 0.034 Uiso 1 1 calc R . .
C41 C 0.38705(13) 0.05496(12) 0.31110(12) 0.0320(4) Uani 1 1 d . . .
H41 H 0.3934 0.0066 0.2909 0.038 Uiso 1 1 calc R . .
C45 C 0.63998(13) 0.40302(12) 0.36801(12) 0.0298(4) Uani 1 1 d . . .
H45 H 0.6253 0.3919 0.3113 0.036 Uiso 1 1 calc R . .
C54 C 0.69037(13) 0.28469(15) 0.60639(12) 0.0347(4) Uani 1 1 d . . .
H54 H 0.7267 0.3386 0.6030 0.042 Uiso 1 1 calc R . .
C36 C 0.46956(13) 0.29642(13) 0.60859(12) 0.0338(4) Uani 1 1 d . . .
H36 H 0.4773 0.2500 0.6212 0.041 Uiso 1 1 calc R . .
C48 C 0.67807(12) 0.43410(12) 0.53158(12) 0.0304(4) Uani 1 1 d . . .
H48 H 0.6916 0.4471 0.5882 0.036 Uiso 1 1 calc R . .
C47 C 0.73433(13) 0.49580(12) 0.50934(13) 0.0349(4) Uani 1 1 d . . .
H47 H 0.7856 0.5489 0.5507 0.042 Uiso 1 1 calc R . .
C34 C 0.42033(13) 0.40084(13) 0.63252(13) 0.0371(5) Uani 1 1 d . . .
H34 H 0.3956 0.4263 0.6601 0.045 Uiso 1 1 calc R . .
C32 C 0.48202(13) 0.39375(13) 0.53645(12) 0.0343(4) Uani 1 1 d . . .
H32 H 0.4989 0.4160 0.4978 0.041 Uiso 1 1 calc R . .
C35 C 0.43233(14) 0.33305(14) 0.64860(13) 0.0401(5) Uani 1 1 d . . .
H35 H 0.4151 0.3111 0.6872 0.048 Uiso 1 1 calc R . .
C33 C 0.44497(14) 0.43099(13) 0.57555(13) 0.0376(5) Uani 1 1 d . . .
H33 H 0.4366 0.4772 0.5631 0.045 Uiso 1 1 calc R . .
C40 C 0.30761(13) 0.05656(12) 0.26850(11) 0.0325(4) Uani 1 1 d . . .
H40 H 0.2586 0.0091 0.2198 0.039 Uiso 1 1 calc R . .
C51 C 0.59009(16) 0.12854(16) 0.61973(14) 0.0455(5) Uani 1 1 d . . .
H51 H 0.5544 0.0747 0.6236 0.055 Uiso 1 1 calc R . .
C50 C 0.54737(14) 0.16396(14) 0.57079(12) 0.0363(4) Uani 1 1 d . . .
H50 H 0.4823 0.1332 0.5421 0.044 Uiso 1 1 calc R . .
C52 C 0.68432(16) 0.17140(18) 0.66275(15) 0.0491(6) Uani 1 1 d . . .
H52 H 0.7144 0.1474 0.6961 0.059 Uiso 1 1 calc R . .
C53 C 0.73414(15) 0.24993(18) 0.65637(14) 0.0479(6) Uani 1 1 d . . .
H53 H 0.7991 0.2807 0.6864 0.057 Uiso 1 1 calc R . .
N5 N 0.23614(9) 0.37225(9) -0.01033(9) 0.0257(3) Uani 1 1 d . . .
N7 N 0.25813(10) 0.50046(9) 0.12711(10) 0.0296(3) Uani 1 1 d . . .
N6 N 0.31579(10) 0.32625(10) 0.13207(9) 0.0272(3) Uani 1 1 d . . .
N8 N 0.00124(11) 0.23141(12) -0.19380(11) 0.0428(4) Uani 1 1 d . . .
C56 C 0.31831(12) 0.29893(13) 0.05296(12) 0.0318(4) Uani 1 1 d . . .
H56A H 0.2637 0.2411 0.0165 0.038 Uiso 1 1 calc R . .
H56B H 0.3735 0.2932 0.0636 0.038 Uiso 1 1 calc R . .
C55 C 0.32005(12) 0.36373(13) 0.00975(12) 0.0318(4) Uani 1 1 d . . .
H55A H 0.3752 0.4214 0.0457 0.038 Uiso 1 1 calc R . .
H55B H 0.3238 0.3444 -0.0418 0.038 Uiso 1 1 calc R . .
C59 C 0.25895(13) 0.46210(12) -0.00832(12) 0.0328(4) Uani 1 1 d . . .
H59A H 0.2017 0.4629 -0.0381 0.039 Uiso 1 1 calc R . .
H59B H 0.2971 0.4799 -0.0372 0.039 Uiso 1 1 calc R . .
C63 C 0.16476(12) 0.30895(12) -0.09421(11) 0.0304(4) Uani 1 1 d . . .
H63A H 0.1657 0.2534 -0.1016 0.037 Uiso 1 1 calc R . .
H63B H 0.1795 0.3319 -0.1357 0.037 Uiso 1 1 calc R . .
C64 C 0.06904(12) 0.29110(12) -0.10965(11) 0.0308(4) Uani 1 1 d . . .
H64A H 0.0528 0.2655 -0.0700 0.037 Uiso 1 1 calc R . .
H64B H 0.0683 0.3468 -0.1003 0.037 Uiso 1 1 calc R . .
C60 C 0.31012(13) 0.52661(12) 0.07937(12) 0.0334(4) Uani 1 1 d . . .
H60A H 0.3704 0.5306 0.1072 0.040 Uiso 1 1 calc R . .
H60B H 0.3212 0.5850 0.0782 0.040 Uiso 1 1 calc R . .
C57 C 0.40727(12) 0.39784(14) 0.19656(12) 0.0357(4) Uani 1 1 d . . .
H57A H 0.4039 0.4158 0.2481 0.054 Uiso 1 1 calc R . .
H57B H 0.4266 0.4476 0.1783 0.054 Uiso 1 1 calc R . .
H57C H 0.4518 0.3774 0.2059 0.054 Uiso 1 1 calc R . .
C62 C 0.18166(15) 0.51904(13) 0.10015(14) 0.0391(5) Uani 1 1 d . . .
H62A H 0.2060 0.5810 0.1075 0.059 Uiso 1 1 calc R . .
H62B H 0.1489 0.5048 0.1333 0.059 Uiso 1 1 calc R . .
H62C H 0.1395 0.4836 0.0417 0.059 Uiso 1 1 calc R . .
C58 C 0.29232(14) 0.25157(14) 0.16049(14) 0.0381(5) Uani 1 1 d . . .
H58A H 0.2302 0.2044 0.1213 0.057 Uiso 1 1 calc R . .
H58B H 0.2953 0.2699 0.2151 0.057 Uiso 1 1 calc R . .
H58C H 0.3359 0.2308 0.1640 0.057 Uiso 1 1 calc R . .
C61 C 0.31923(15) 0.55433(13) 0.21578(13) 0.0410(5) Uani 1 1 d . . .
H61A H 0.3422 0.6162 0.2231 0.061 Uiso 1 1 calc R . .
H61B H 0.3710 0.5438 0.2353 0.061 Uiso 1 1 calc R . .
H61C H 0.2849 0.5387 0.2476 0.061 Uiso 1 1 calc R . .
C65 C -0.00060(18) 0.2776(2) -0.25095(14) 0.0671(8) Uani 1 1 d . . .
H65A H -0.0199 0.3197 -0.2372 0.101 Uiso 1 1 calc R . .
H65B H -0.0439 0.2358 -0.3073 0.101 Uiso 1 1 calc R . .
H65C H 0.0608 0.3085 -0.2471 0.101 Uiso 1 1 calc R . .
C66 C -0.09001(15) 0.18680(18) -0.19869(18) 0.0671(8) Uani 1 1 d . . .
H66A H -0.0893 0.1545 -0.1607 0.101 Uiso 1 1 calc R . .
H66B H -0.1343 0.1461 -0.2553 0.101 Uiso 1 1 calc R . .
H66C H -0.1076 0.2299 -0.1833 0.101 Uiso 1 1 calc R . .
C67 C 0.13184(12) 0.27379(12) 0.21339(11) 0.0258(3) Uani 1 1 d . . .
C73 C 0.00492(11) 0.17478(11) 0.04091(11) 0.0266(4) Uani 1 1 d . . .
C79 C 0.02405(12) 0.33879(11) 0.11683(12) 0.0273(4) Uani 1 1 d . . .
C68 C 0.21502(13) 0.34276(13) 0.27635(11) 0.0306(4) Uani 1 1 d . . .
H68 H 0.2454 0.3947 0.2669 0.037 Uiso 1 1 calc R . .
C70 C 0.21042(17) 0.26086(17) 0.36619(14) 0.0452(6) Uani 1 1 d . . .
H70 H 0.2373 0.2560 0.4181 0.054 Uiso 1 1 calc R . .
C69 C 0.25413(15) 0.33651(15) 0.35283(12) 0.0388(5) Uani 1 1 d . . .
H69 H 0.3106 0.3840 0.3956 0.047 Uiso 1 1 calc R . .
C74 C 0.02643(14) 0.12937(12) -0.00998(12) 0.0323(4) Uani 1 1 d . . .
H74 H 0.0857 0.1567 -0.0072 0.039 Uiso 1 1 calc R . .
C71 C 0.12809(17) 0.19231(16) 0.30477(15) 0.0440(5) Uani 1 1 d . . .
H71 H 0.0985 0.1406 0.3147 0.053 Uiso 1 1 calc R . .
C72 C 0.08785(14) 0.19802(13) 0.22839(13) 0.0340(4) Uani 1 1 d . . .
H72 H 0.0307 0.1506 0.1865 0.041 Uiso 1 1 calc R . .
C80 C 0.04678(15) 0.39870(14) 0.19002(13) 0.0371(4) Uani 1 1 d . . .
H80 H 0.0915 0.4057 0.2409 0.045 Uiso 1 1 calc R . .
C84 C -0.04249(14) 0.32869(14) 0.04365(14) 0.0383(5) Uani 1 1 d . . .
H84 H -0.0585 0.2879 -0.0068 0.046 Uiso 1 1 calc R . .
C75 C -0.03751(17) 0.04472(13) -0.06471(13) 0.0440(5) Uani 1 1 d . . .
H75 H -0.0218 0.0143 -0.0988 0.053 Uiso 1 1 calc R . .
C76 C -0.12373(16) 0.00487(13) -0.06959(14) 0.0509(6) Uani 1 1 d . . .
H76 H -0.1674 -0.0530 -0.1074 0.061 Uiso 1 1 calc R . .
C78 C -0.08347(13) 0.13276(13) 0.03491(14) 0.0386(5) Uani 1 1 d . . .
H78 H -0.0999 0.1625 0.0689 0.046 Uiso 1 1 calc R . .
C83 C -0.08612(16) 0.37757(16) 0.04321(16) 0.0490(6) Uani 1 1 d . . .
H83 H -0.1329 0.3689 -0.0072 0.059 Uiso 1 1 calc R . .
C81 C 0.00389(18) 0.44867(17) 0.18886(16) 0.0488(6) Uani 1 1 d . . .
H81 H 0.0200 0.4901 0.2390 0.059 Uiso 1 1 calc R . .
C82 C -0.06179(17) 0.43843(17) 0.11544(17) 0.0514(6) Uani 1 1 d . . .
H82 H -0.0901 0.4734 0.1149 0.062 Uiso 1 1 calc R . .
C77 C -0.14706(15) 0.04798(14) -0.02041(16) 0.0507(6) Uani 1 1 d . . .
H77 H -0.2067 0.0200 -0.0241 0.061 Uiso 1 1 calc R . .
N4 N 0.94205(10) 0.38789(10) 0.52632(9) 0.0302(3) Uani 1 1 d . . .
C10 C 0.87295(12) 0.30528(11) 0.52167(11) 0.0277(4) Uani 1 1 d . . .
H10A H 0.8762 0.3120 0.5773 0.033 Uiso 1 1 calc R . .
H10B H 0.8896 0.2603 0.5079 0.033 Uiso 1 1 calc R . .
C12 C 1.03281(14) 0.40520(14) 0.58208(13) 0.0419(5) Uani 1 1 d . . .
H12A H 1.0373 0.4098 0.6373 0.063 Uiso 1 1 calc R . .
H12B H 1.0798 0.4601 0.5850 0.063 Uiso 1 1 calc R . .
H12C H 1.0423 0.3574 0.5613 0.063 Uiso 1 1 calc R . .
C11 C 0.92907(16) 0.46021(14) 0.55650(15) 0.0464(6) Uani 1 1 d . . .
H11A H 0.8705 0.4513 0.5167 0.070 Uiso 1 1 calc R . .
H11B H 0.9792 0.5151 0.5631 0.070 Uiso 1 1 calc R . .
H11C H 0.9287 0.4628 0.6099 0.070 Uiso 1 1 calc R . .
C4 C 0.61348(16) 0.0331(2) 0.18560(14) 0.0703(10) Uani 1 1 d . . .
H4A H 0.5480 -0.0099 0.1602 0.106 Uiso 1 1 calc R . .
H4B H 0.6436 0.0109 0.1598 0.106 Uiso 1 1 calc R . .
H4C H 0.6211 0.0879 0.1775 0.106 Uiso 1 1 calc R . .
C3 C 0.63306(15) -0.03700(15) 0.28440(18) 0.0637(8) Uani 1 1 d . . .
H3A H 0.6597 -0.0287 0.3432 0.096 Uiso 1 1 calc R . .
H3B H 0.6585 -0.0646 0.2570 0.096 Uiso 1 1 calc R . .
H3C H 0.5664 -0.0744 0.2592 0.096 Uiso 1 1 calc R . .
C2 C 0.61547(13) 0.08876(14) 0.31586(14) 0.0445(6) Uani 1 1 d . . .
H2A H 0.6317 0.0854 0.3717 0.053 Uiso 1 1 calc R . .
H2B H 0.5478 0.0555 0.2838 0.053 Uiso 1 1 calc R . .
B2 B 0.44725(12) 0.72782(12) 0.98156(11) 0.0204(3) Uani 1 1 d . . .
C86 C 0.50296(11) 0.78191(11) 0.87130(10) 0.0241(3) Uani 1 1 d . . .
H86 H 0.4769 0.7224 0.8392 0.029 Uiso 1 1 calc R . .
C85 C 0.49434(11) 0.80125(10) 0.94392(10) 0.0214(3) Uani 1 1 d . . .
C87 C 0.54798(12) 0.84579(11) 0.84389(11) 0.0263(3) Uani 1 1 d . . .
H87 H 0.5524 0.8293 0.7944 0.032 Uiso 1 1 calc R . .
C89 C 0.57772(14) 0.95503(12) 0.95958(12) 0.0364(4) Uani 1 1 d . . .
H89 H 0.6030 1.0147 0.9907 0.044 Uiso 1 1 calc R . .
C90 C 0.53254(13) 0.89059(11) 0.98609(11) 0.0326(4) Uani 1 1 d . . .
H90 H 0.5273 0.9078 1.0349 0.039 Uiso 1 1 calc R . .
C88 C 0.58630(12) 0.93331(12) 0.88856(11) 0.0298(4) Uani 1 1 d . . .
H88 H 0.6177 0.9773 0.8707 0.036 Uiso 1 1 calc R . .
C91 C 0.40127(11) 0.76227(10) 1.03313(10) 0.0220(3) Uani 1 1 d . . .
C103 C 0.52646(11) 0.71440(11) 1.04705(10) 0.0215(3) Uani 1 1 d . . .
C102 C 0.27472(11) 0.60449(11) 0.87141(10) 0.0236(3) Uani 1 1 d . . .
H102 H 0.2538 0.6373 0.8963 0.028 Uiso 1 1 calc R . .
C97 C 0.36897(10) 0.63484(10) 0.90483(9) 0.0190(3) Uani 1 1 d . . .
C98 C 0.39404(11) 0.58165(10) 0.86510(10) 0.0221(3) Uani 1 1 d . . .
H98 H 0.4572 0.5988 0.8857 0.027 Uiso 1 1 calc R . .
C100 C 0.23793(12) 0.47789(11) 0.76529(10) 0.0270(4) Uani 1 1 d . . .
H100 H 0.1942 0.4259 0.7186 0.032 Uiso 1 1 calc R . .
C96 C 0.41301(12) 0.75977(10) 1.11154(10) 0.0251(3) Uani 1 1 d . . .
H96 H 0.4515 0.7386 1.1380 0.030 Uiso 1 1 calc R . .
C99 C 0.33058(12) 0.50513(11) 0.79704(10) 0.0246(3) Uani 1 1 d . . .
H99 H 0.3509 0.4714 0.7723 0.030 Uiso 1 1 calc R . .
C92 C 0.34412(12) 0.79580(11) 0.99903(11) 0.0279(4) Uani 1 1 d . . .
H92 H 0.3342 0.7999 0.9462 0.033 Uiso 1 1 calc R . .
C94 C 0.31486(14) 0.81841(12) 1.11671(13) 0.0365(5) Uani 1 1 d . . .
H94 H 0.2857 0.8366 1.1444 0.044 Uiso 1 1 calc R . .
C104 C 0.50664(11) 0.63371(12) 1.05712(11) 0.0257(3) Uani 1 1 d . . .
H104 H 0.4488 0.5840 1.0196 0.031 Uiso 1 1 calc R . .
C108 C 0.61390(12) 0.78398(12) 1.10346(11) 0.0287(4) Uani 1 1 d . . .
H108 H 0.6319 0.8397 1.0983 0.034 Uiso 1 1 calc R . .
C101 C 0.21025(11) 0.52805(11) 0.80302(11) 0.0291(4) Uani 1 1 d . . .
H101 H 0.1469 0.5103 0.7822 0.035 Uiso 1 1 calc R . .
C107 C 0.67555(13) 0.77461(13) 1.16695(12) 0.0355(4) Uani 1 1 d . . .
H107 H 0.7336 0.8238 1.2048 0.043 Uiso 1 1 calc R . .
C93 C 0.30154(13) 0.82329(12) 1.03956(13) 0.0334(4) Uani 1 1 d . . .
H93 H 0.2634 0.8453 1.0142 0.040 Uiso 1 1 calc R . .
C106 C 0.65260(13) 0.69428(14) 1.17505(11) 0.0346(4) Uani 1 1 d . . .
H106 H 0.6945 0.6879 1.2183 0.042 Uiso 1 1 calc R . .
C105 C 0.56785(12) 0.62315(13) 1.11949(12) 0.0312(4) Uani 1 1 d . . .
H105 H 0.5514 0.5673 1.1239 0.037 Uiso 1 1 calc R . .
C95 C 0.37087(13) 0.78692(12) 1.15285(12) 0.0334(4) Uani 1 1 d . . .
H95 H 0.3809 0.7837 1.2060 0.040 Uiso 1 1 calc R . .

loop_
_atom_site_aniso_label
_atom_site_aniso_U_11
_atom_site_aniso_U_22
_atom_site_aniso_U_33
_atom_site_aniso_U_23
_atom_site_aniso_U_13
_atom_site_aniso_U_12
Cu1 0.02428(11) 0.03421(12) 0.02023(11) 0.00418(8) 0.00616(8) 0.01925(9)
P1 0.01898(18) 0.01938(19) 0.0218(2) 0.00584(15) 0.00908(15) 0.00919(16)
Cu2 0.01866(10) 0.02260(10) 0.02669(11) 0.01125(8) 0.01250(8) 0.00910(8)
P2 0.01823(19) 0.0237(2) 0.0257(2) 0.01134(16) 0.01167(16) 0.00990(16)
N1 0.0265(7) 0.0376(8) 0.0189(7) 0.0033(6) 0.0056(6) 0.0205(7)
N3 0.0542(11) 0.0577(11) 0.0280(8) 0.0236(8) 0.0250(8) 0.0433(10)
C7 0.0519(13) 0.0618(14) 0.0488(13) 0.0378(11) 0.0333(11) 0.0398(12)
C5 0.0442(11) 0.0461(11) 0.0262(9) 0.0153(8) 0.0155(8) 0.0347(10)
C6 0.0641(14) 0.0662(15) 0.0299(10) 0.0264(10) 0.0223(10) 0.0529(13)
C13 0.0274(8) 0.0183(7) 0.0303(9) 0.0075(6) 0.0168(7) 0.0095(7)
C14 0.0397(10) 0.0327(9) 0.0457(11) 0.0207(8) 0.0279(9) 0.0233(9)
C18 0.0359(10) 0.0308(9) 0.0313(10) 0.0028(8) 0.0146(8) 0.0136(8)
C15 0.0583(13) 0.0360(11) 0.0699(16) 0.0288(10) 0.0493(13) 0.0324(10)
C17 0.0580(14) 0.0370(11) 0.0373(12) 0.0009(9) 0.0264(11) 0.0150(10)
C16 0.0691(16) 0.0305(10) 0.0629(15) 0.0121(10) 0.0517(13) 0.0235(11)
C8 0.092(2) 0.0876(19) 0.0353(12) 0.0340(12) 0.0428(13) 0.0705(17)
C19 0.0201(7) 0.0198(7) 0.0229(8) 0.0080(6) 0.0092(6) 0.0110(6)
C22 0.0238(8) 0.0291(9) 0.0279(9) 0.0036(7) 0.0063(7) 0.0096(7)
C24 0.0243(8) 0.0284(8) 0.0229(8) 0.0114(7) 0.0109(7) 0.0117(7)
C23 0.0220(8) 0.0263(8) 0.0293(9) 0.0074(7) 0.0117(7) 0.0084(7)
C20 0.0269(8) 0.0295(9) 0.0235(8) 0.0118(7) 0.0113(7) 0.0097(7)
C21 0.0327(10) 0.0370(10) 0.0217(9) 0.0108(7) 0.0070(7) 0.0127(8)
C25 0.0205(7) 0.0251(8) 0.0289(9) 0.0095(7) 0.0120(7) 0.0074(7)
C30 0.0286(9) 0.0273(9) 0.0456(11) 0.0151(8) 0.0188(8) 0.0123(8)
C26 0.0337(10) 0.0298(9) 0.0396(11) 0.0088(8) 0.0217(8) 0.0093(8)
C29 0.0411(12) 0.0346(11) 0.0639(15) 0.0277(10) 0.0283(11) 0.0151(9)
C27 0.0383(11) 0.0478(13) 0.0436(12) 0.0122(10) 0.0267(10) 0.0121(10)
C28 0.0403(12) 0.0511(13) 0.0585(15) 0.0323(11) 0.0309(11) 0.0138(10)
C9 0.0280(8) 0.0350(9) 0.0215(8) 0.0023(7) 0.0109(7) 0.0173(8)
C1 0.0257(9) 0.0542(12) 0.0292(10) -0.0017(9) 0.0039(7) 0.0258(9)
N2 0.0247(8) 0.0477(10) 0.0372(9) -0.0154(8) -0.0001(7) 0.0185(8)
B1 0.0235(9) 0.0290(9) 0.0220(9) 0.0099(7) 0.0108(7) 0.0148(8)
C43 0.0234(8) 0.0259(8) 0.0269(8) 0.0094(6) 0.0131(6) 0.0158(7)
C37 0.0233(8) 0.0267(8) 0.0233(8) 0.0133(6) 0.0129(6) 0.0137(7)
C31 0.0199(7) 0.0319(9) 0.0214(8) 0.0068(7) 0.0088(6) 0.0112(7)
C44 0.0279(8) 0.0267(8) 0.0291(9) 0.0115(7) 0.0147(7) 0.0171(7)
C39 0.0250(9) 0.0432(11) 0.0283(9) 0.0143(8) 0.0084(7) 0.0171(8)
C49 0.0275(8) 0.0402(10) 0.0233(8) 0.0137(7) 0.0134(7) 0.0215(8)
C42 0.0286(9) 0.0302(9) 0.0299(9) 0.0119(7) 0.0120(7) 0.0174(8)
C46 0.0350(10) 0.0300(9) 0.0509(12) 0.0197(8) 0.0282(9) 0.0203(8)
C38 0.0288(9) 0.0342(9) 0.0262(9) 0.0127(7) 0.0126(7) 0.0189(8)
C41 0.0379(10) 0.0270(9) 0.0312(10) 0.0109(7) 0.0139(8) 0.0176(8)
C45 0.0374(10) 0.0336(9) 0.0336(10) 0.0176(8) 0.0223(8) 0.0235(8)
C54 0.0301(9) 0.0542(12) 0.0285(9) 0.0195(9) 0.0160(8) 0.0243(9)
C36 0.0322(9) 0.0358(10) 0.0353(10) 0.0119(8) 0.0203(8) 0.0149(8)
C48 0.0294(9) 0.0325(9) 0.0300(9) 0.0068(7) 0.0148(7) 0.0168(8)
C47 0.0267(9) 0.0269(9) 0.0472(12) 0.0070(8) 0.0183(8) 0.0111(7)
C34 0.0272(9) 0.0388(10) 0.0375(11) -0.0003(8) 0.0173(8) 0.0130(8)
C32 0.0377(10) 0.0443(11) 0.0359(10) 0.0178(8) 0.0230(8) 0.0268(9)
C35 0.0379(11) 0.0479(12) 0.0367(11) 0.0119(9) 0.0274(9) 0.0159(9)
C33 0.0355(10) 0.0373(10) 0.0442(12) 0.0092(9) 0.0209(9) 0.0213(9)
C40 0.0296(9) 0.0312(9) 0.0261(9) 0.0098(7) 0.0089(7) 0.0093(8)
C51 0.0493(13) 0.0603(14) 0.0444(12) 0.0344(11) 0.0237(10) 0.0344(12)
C50 0.0356(10) 0.0454(11) 0.0349(10) 0.0215(9) 0.0154(8) 0.0240(9)
C52 0.0483(13) 0.0832(18) 0.0453(13) 0.0434(13) 0.0253(11) 0.0468(13)
C53 0.0336(11) 0.0864(18) 0.0406(12) 0.0353(12) 0.0194(9) 0.0374(12)
N5 0.0199(6) 0.0284(7) 0.0242(7) 0.0100(6) 0.0097(6) 0.0081(6)
N7 0.0300(8) 0.0230(7) 0.0322(8) 0.0102(6) 0.0144(6) 0.0096(6)
N6 0.0213(7) 0.0328(8) 0.0282(8) 0.0112(6) 0.0113(6) 0.0140(6)
N8 0.0275(8) 0.0418(10) 0.0368(9) 0.0004(7) -0.0016(7) 0.0168(8)
C56 0.0225(8) 0.0389(10) 0.0331(10) 0.0072(8) 0.0129(7) 0.0165(8)
C55 0.0203(8) 0.0444(11) 0.0281(9) 0.0112(8) 0.0133(7) 0.0126(8)
C59 0.0271(9) 0.0329(9) 0.0328(10) 0.0181(8) 0.0148(8) 0.0068(8)
C63 0.0230(8) 0.0353(9) 0.0244(9) 0.0075(7) 0.0079(7) 0.0107(7)
C64 0.0224(8) 0.0368(10) 0.0250(9) 0.0121(7) 0.0075(7) 0.0100(7)
C60 0.0297(9) 0.0265(9) 0.0355(10) 0.0140(8) 0.0151(8) 0.0054(7)
C57 0.0234(9) 0.0452(11) 0.0304(10) 0.0093(8) 0.0079(7) 0.0152(8)
C62 0.0414(11) 0.0317(10) 0.0525(13) 0.0200(9) 0.0234(10) 0.0217(9)
C58 0.0404(11) 0.0429(11) 0.0505(12) 0.0268(10) 0.0253(10) 0.0301(10)
C61 0.0475(12) 0.0280(9) 0.0344(11) 0.0058(8) 0.0140(9) 0.0133(9)
C65 0.0473(14) 0.123(3) 0.0293(12) 0.0265(14) 0.0143(10) 0.0434(16)
C66 0.0269(11) 0.0537(15) 0.0762(19) 0.0270(14) -0.0051(11) 0.0037(10)
C67 0.0273(8) 0.0326(9) 0.0290(9) 0.0158(7) 0.0182(7) 0.0184(7)
C73 0.0224(8) 0.0255(8) 0.0284(9) 0.0124(7) 0.0089(7) 0.0100(7)
C79 0.0247(8) 0.0295(9) 0.0383(10) 0.0178(7) 0.0196(7) 0.0159(7)
C68 0.0322(9) 0.0347(9) 0.0301(9) 0.0132(7) 0.0154(8) 0.0196(8)
C70 0.0639(15) 0.0759(16) 0.0350(11) 0.0329(11) 0.0323(11) 0.0553(14)
C69 0.0449(11) 0.0562(13) 0.0262(9) 0.0132(9) 0.0159(8) 0.0352(11)
C74 0.0372(10) 0.0321(9) 0.0299(9) 0.0142(7) 0.0146(8) 0.0186(8)
C71 0.0632(15) 0.0557(13) 0.0527(13) 0.0403(11) 0.0431(12) 0.0420(12)
C72 0.0380(10) 0.0375(10) 0.0423(11) 0.0229(9) 0.0269(9) 0.0221(9)
C80 0.0457(11) 0.0482(12) 0.0392(11) 0.0228(9) 0.0284(9) 0.0319(10)
C84 0.0328(10) 0.0388(11) 0.0436(12) 0.0160(9) 0.0132(9) 0.0211(9)
C75 0.0598(14) 0.0317(10) 0.0313(10) 0.0096(8) 0.0117(10) 0.0226(10)
C76 0.0501(13) 0.0243(9) 0.0409(12) 0.0097(9) -0.0057(10) 0.0086(9)
C78 0.0249(9) 0.0353(10) 0.0492(12) 0.0166(9) 0.0153(8) 0.0103(8)
C83 0.0397(12) 0.0547(14) 0.0622(15) 0.0281(12) 0.0181(11) 0.0330(11)
C81 0.0673(16) 0.0617(15) 0.0551(14) 0.0290(12) 0.0440(13) 0.0481(13)
C82 0.0575(14) 0.0613(15) 0.0772(18) 0.0408(13) 0.0449(14) 0.0475(13)
C77 0.0267(10) 0.0380(11) 0.0611(15) 0.0232(11) 0.0036(10) 0.0047(9)
N4 0.0278(7) 0.0280(7) 0.0277(8) 0.0049(6) 0.0071(6) 0.0144(6)
C10 0.0305(9) 0.0305(9) 0.0200(8) 0.0054(6) 0.0086(7) 0.0170(7)
C12 0.0295(10) 0.0397(11) 0.0394(11) 0.0060(9) 0.0036(8) 0.0156(9)
C11 0.0477(12) 0.0339(11) 0.0525(13) 0.0064(9) 0.0172(11) 0.0241(10)
C4 0.0381(12) 0.097(2) 0.0326(12) -0.0279(13) -0.0075(10) 0.0356(14)
C3 0.0275(10) 0.0384(12) 0.0786(18) -0.0194(12) 0.0045(11) 0.0079(9)
C2 0.0231(9) 0.0494(12) 0.0389(11) -0.0102(9) 0.0039(8) 0.0173(9)
B2 0.0203(8) 0.0210(8) 0.0182(8) 0.0061(6) 0.0076(6) 0.0103(7)
C86 0.0264(8) 0.0230(8) 0.0236(8) 0.0081(6) 0.0107(6) 0.0135(7)
C85 0.0193(7) 0.0216(7) 0.0196(7) 0.0066(6) 0.0067(6) 0.0090(6)
C87 0.0283(8) 0.0317(9) 0.0259(8) 0.0134(7) 0.0157(7) 0.0171(7)
C89 0.0413(11) 0.0225(8) 0.0357(10) 0.0080(7) 0.0182(9) 0.0077(8)
C90 0.0387(10) 0.0230(8) 0.0252(9) 0.0030(7) 0.0156(8) 0.0073(8)
C88 0.0261(8) 0.0280(9) 0.0333(10) 0.0155(7) 0.0133(7) 0.0101(7)
C91 0.0197(7) 0.0167(7) 0.0222(8) 0.0026(6) 0.0078(6) 0.0058(6)
C103 0.0189(7) 0.0253(8) 0.0188(7) 0.0065(6) 0.0094(6) 0.0097(6)
C102 0.0215(7) 0.0238(8) 0.0224(8) 0.0041(6) 0.0075(6) 0.0125(6)
C97 0.0195(7) 0.0201(7) 0.0175(7) 0.0072(6) 0.0077(6) 0.0101(6)
C98 0.0213(7) 0.0232(8) 0.0233(8) 0.0087(6) 0.0102(6) 0.0121(6)
C100 0.0264(8) 0.0236(8) 0.0210(8) 0.0017(6) 0.0044(6) 0.0114(7)
C96 0.0262(8) 0.0202(7) 0.0250(8) 0.0056(6) 0.0136(7) 0.0075(7)
C99 0.0297(8) 0.0229(8) 0.0248(8) 0.0078(6) 0.0126(7) 0.0163(7)
C92 0.0295(9) 0.0253(8) 0.0284(9) 0.0079(7) 0.0126(7) 0.0143(7)
C94 0.0358(10) 0.0296(9) 0.0428(11) 0.0030(8) 0.0255(9) 0.0129(8)
C104 0.0191(7) 0.0312(9) 0.0261(8) 0.0140(7) 0.0103(6) 0.0104(7)
C108 0.0250(8) 0.0257(8) 0.0231(8) 0.0032(7) 0.0048(7) 0.0092(7)
C101 0.0196(8) 0.0296(9) 0.0272(9) 0.0030(7) 0.0040(7) 0.0112(7)
C107 0.0233(8) 0.0375(10) 0.0250(9) 0.0032(7) 0.0009(7) 0.0085(8)
C93 0.0306(9) 0.0287(9) 0.0431(11) 0.0079(8) 0.0182(8) 0.0173(8)
C106 0.0255(9) 0.0517(12) 0.0240(9) 0.0184(8) 0.0072(7) 0.0184(9)
C105 0.0269(9) 0.0396(10) 0.0332(10) 0.0243(8) 0.0148(7) 0.0164(8)
C95 0.0368(10) 0.0293(9) 0.0297(9) 0.0054(7) 0.0207(8) 0.0101(8)

loop_
_atom_type_symbol
_atom_type_description
_atom_type_scat_dispersion_real
_atom_type_scat_dispersion_imag
_atom_type_scat_source
C C 0.0033 0.0016 'International Tables Vol C Tables 4.2.6.8 and 6.1.1.4'
H H 0.0000 0.0000 'International Tables Vol C Tables 4.2.6.8 and 6.1.1.4'
B B 0.0013 0.0007 'International Tables Vol C Tables 4.2.6.8 and 6.1.1.4'
N N 0.0061 0.0033 'International Tables Vol C Tables 4.2.6.8 and 6.1.1.4'
P P 0.1023 0.0942 'International Tables Vol C Tables 4.2.6.8 and 6.1.1.4'
Cu Cu 0.3201 1.2651 'International Tables Vol C Tables 4.2.6.8 and 6.1.1.4'

loop_
_geom_angle_atom_site_label_1
_geom_angle_atom_site_label_2
_geom_angle_atom_site_label_3
_geom_angle
_geom_angle_site_symmetry_1
_geom_angle_site_symmetry_3
_geom_angle_publ_flag
N1 Cu1 N2 85.79(6) . . ?
N1 Cu1 N3 83.87(6) . . ?
N2 Cu1 N3 113.40(8) . . ?
N1 Cu1 P1 136.92(4) . . ?
N2 Cu1 P1 111.80(6) . . ?
N3 Cu1 P1 119.80(4) . . ?
C25 P1 C13 106.07(8) . . ?
C25 P1 C19 102.29(8) . . ?
C13 P1 C19 100.45(7) . . ?
C25 P1 Cu1 110.48(6) . . ?
C13 P1 Cu1 112.52(6) . . ?
C19 P1 Cu1 123.32(5) . . ?
N5 Cu2 N7 85.27(6) . . ?
N5 Cu2 P2 136.98(4) . . ?
N7 Cu2 P2 116.98(4) . . ?
N5 Cu2 N6 85.67(6) . . ?
N7 Cu2 N6 114.88(6) . . ?
P2 Cu2 N6 112.78(4) . . ?
C73 P2 C67 104.49(8) . . ?
C73 P2 C79 103.01(8) . . ?
C67 P2 C79 104.82(8) . . ?
C73 P2 Cu2 120.61(6) . . ?
C67 P2 Cu2 109.98(6) . . ?
C79 P2 Cu2 112.53(6) . . ?
C5 N1 C9 110.36(14) . . ?
C5 N1 C1 109.82(15) . . ?
C9 N1 C1 107.60(14) . . ?
C5 N1 Cu1 106.76(11) . . ?
C9 N1 Cu1 117.60(11) . . ?
C1 N1 Cu1 104.41(10) . . ?
C7 N3 C8 108.30(18) . . ?
C7 N3 C6 109.62(18) . . ?
C8 N3 C6 108.29(15) . . ?
C7 N3 Cu1 106.06(12) . . ?
C8 N3 Cu1 120.01(15) . . ?
C6 N3 Cu1 104.26(13) . . ?
N3 C7 H7A 109.5 . . ?
N3 C7 H7B 109.5 . . ?
H7A C7 H7B 109.5 . . ?
N3 C7 H7C 109.5 . . ?
H7A C7 H7C 109.5 . . ?
H7B C7 H7C 109.5 . . ?
N1 C5 C6 111.25(16) . . ?
N1 C5 H5A 109.4 . . ?
C6 C5 H5A 109.4 . . ?
N1 C5 H5B 109.4 . . ?
C6 C5 H5B 109.4 . . ?
H5A C5 H5B 108.0 . . ?
N3 C6 C5 111.23(15) . . ?
N3 C6 H6A 109.4 . . ?
C5 C6 H6A 109.4 . . ?
N3 C6 H6B 109.4 . . ?
C5 C6 H6B 109.4 . . ?
H6A C6 H6B 108.0 . . ?
C18 C13 C14 118.76(16) . . ?
C18 C13 P1 118.70(13) . . ?
C14 C13 P1 122.48(14) . . ?
C15 C14 C13 120.1(2) . . ?
C15 C14 H14 120.0 . . ?
C13 C14 H14 120.0 . . ?
C13 C18 C17 120.7(2) . . ?
C13 C18 H18 119.6 . . ?
C17 C18 H18 119.6 . . ?
C16 C15 C14 120.3(2) . . ?
C16 C15 H15 119.9 . . ?
C14 C15 H15 119.9 . . ?
C16 C17 C18 120.0(2) . . ?
C16 C17 H17 120.0 . . ?
C18 C17 H17 120.0 . . ?
C17 C16 C15 120.19(19) . . ?
C17 C16 H16 119.9 . . ?
C15 C16 H16 119.9 . . ?
N3 C8 H8A 109.5 . . ?
N3 C8 H8B 109.5 . . ?
H8A C8 H8B 109.5 . . ?
N3 C8 H8C 109.5 . . ?
H8A C8 H8C 109.5 . . ?
H8B C8 H8C 109.5 . . ?
C24 C19 C20 118.76(15) . . ?
C24 C19 P1 118.39(13) . . ?
C20 C19 P1 122.83(13) . . ?
C23 C22 C21 119.83(17) . . ?
C23 C22 H22 120.1 . . ?
C21 C22 H22 120.1 . . ?
C19 C24 C23 120.87(16) . . ?
C19 C24 H24 119.6 . . ?
C23 C24 H24 119.6 . . ?
C22 C23 C24 119.91(18) . . ?
C22 C23 H23 120.0 . . ?
C24 C23 H23 120.0 . . ?
C19 C20 C21 120.28(17) . . ?
C19 C20 H20 119.9 . . ?
C21 C20 H20 119.9 . . ?
C22 C21 C20 120.35(18) . . ?
C22 C21 H21 119.8 . . ?
C20 C21 H21 119.8 . . ?
C30 C25 C26 118.52(18) . . ?
C30 C25 P1 124.16(14) . . ?
C26 C25 P1 117.19(14) . . ?
C29 C30 C25 120.11(19) . . ?
C29 C30 H30 119.9 . . ?
C25 C30 H30 119.9 . . ?
C27 C26 C25 120.89(19) . . ?
C27 C26 H26 119.6 . . ?
C25 C26 H26 119.6 . . ?
C28 C29 C30 120.9(2) . . ?
C28 C29 H29 119.6 . . ?
C30 C29 H29 119.6 . . ?
C28 C27 C26 120.2(2) . . ?
C28 C27 H27 119.9 . . ?
C26 C27 H27 119.9 . . ?
C27 C28 C29 119.4(2) . . ?
C27 C28 H28 120.3 . . ?
C29 C28 H28 120.3 . . ?
N1 C9 C10 115.07(14) . . ?
N1 C9 H9A 108.5 . . ?
C10 C9 H9A 108.5 . . ?
N1 C9 H9B 108.5 . . ?
C10 C9 H9B 108.5 . . ?
H9A C9 H9B 107.5 . . ?
N1 C1 C2 111.03(15) . . ?
N1 C1 H1A 109.4 . . ?
C2 C1 H1A 109.4 . . ?
N1 C1 H1B 109.4 . . ?
C2 C1 H1B 109.4 . . ?
H1A C1 H1B 108.0 . . ?
C2 N2 C4 109.98(17) . . ?
C2 N2 C3 108.6(2) . . ?
C4 N2 C3 107.59(19) . . ?
C2 N2 Cu1 101.27(11) . . ?
C4 N2 Cu1 112.62(17) . . ?
C3 N2 Cu1 116.53(13) . . ?
C43 B1 C37 108.17(14) . . ?
C43 B1 C49 112.39(14) . . ?
C37 B1 C49 108.57(14) . . ?
C43 B1 C31 108.69(14) . . ?
C37 B1 C31 109.68(13) . . ?
C49 B1 C31 109.32(14) . . ?
C44 C43 C48 114.48(17) . . ?
C44 C43 B1 123.17(15) . . ?
C48 C43 B1 122.33(16) . . ?
C38 C37 C42 114.69(15) . . ?
C38 C37 B1 122.36(15) . . ?
C42 C37 B1 122.88(14) . . ?
C36 C31 C32 114.45(16) . . ?
C36 C31 B1 123.39(16) . . ?
C32 C31 B1 122.14(16) . . ?
C45 C44 C43 123.34(17) . . ?
C45 C44 H44 118.3 . . ?
C43 C44 H44 118.3 . . ?
C40 C39 C38 120.22(17) . . ?
C40 C39 H39 119.9 . . ?
C38 C39 H39 119.9 . . ?
C54 C49 C50 114.59(17) . . ?
C54 C49 B1 125.57(17) . . ?
C50 C49 B1 119.83(16) . . ?
C41 C42 C37 123.06(16) . . ?
C41 C42 H42 118.5 . . ?
C37 C42 H42 118.5 . . ?
C47 C46 C45 118.95(19) . . ?
C47 C46 H46 120.5 . . ?
C45 C46 H46 120.5 . . ?
C39 C38 C37 123.06(17) . . ?
C39 C38 H38 118.5 . . ?
C37 C38 H38 118.5 . . ?
C40 C41 C42 120.22(17) . . ?
C40 C41 H41 119.9 . . ?
C42 C41 H41 119.9 . . ?
C46 C45 C44 119.89(18) . . ?
C46 C45 H45 120.1 . . ?
C44 C45 H45 120.1 . . ?
C53 C54 C49 122.4(2) . . ?
C53 C54 H54 118.8 . . ?
C49 C54 H54 118.8 . . ?
C31 C36 C35 123.0(2) . . ?
C31 C36 H36 118.5 . . ?
C35 C36 H36 118.5 . . ?
C47 C48 C43 122.90(18) . . ?
C47 C48 H48 118.6 . . ?
C43 C48 H48 118.6 . . ?
C46 C47 C48 120.36(18) . . ?
C46 C47 H47 119.8 . . ?
C48 C47 H47 119.8 . . ?
C35 C34 C33 118.72(17) . . ?
C35 C34 H34 120.6 . . ?
C33 C34 H34 120.6 . . ?
C33 C32 C31 123.4(2) . . ?
C33 C32 H32 118.3 . . ?
C31 C32 H32 118.3 . . ?
C34 C35 C36 120.5(2) . . ?
C34 C35 H35 119.8 . . ?
C36 C35 H35 119.8 . . ?
C34 C33 C32 119.94(19) . . ?
C34 C33 H33 120.0 . . ?
C32 C33 H33 120.0 . . ?
C41 C40 C39 118.73(17) . . ?
C41 C40 H40 120.6 . . ?
C39 C40 H40 120.6 . . ?
C52 C51 C50 120.0(2) . . ?
C52 C51 H51 120.0 . . ?
C50 C51 H51 120.0 . . ?
C51 C50 C49 123.5(2) . . ?
C51 C50 H50 118.2 . . ?
C49 C50 H50 118.2 . . ?
C51 C52 C53 118.6(2) . . ?
C51 C52 H52 120.7 . . ?
C53 C52 H52 120.7 . . ?
C52 C53 C54 120.9(2) . . ?
C52 C53 H53 119.6 . . ?
C54 C53 H53 119.6 . . ?
C63 N5 C59 109.38(14) . . ?
C63 N5 C55 109.02(14) . . ?
C59 N5 C55 109.49(14) . . ?
C63 N5 Cu2 119.01(11) . . ?
C59 N5 Cu2 105.39(11) . . ?
C55 N5 Cu2 104.18(11) . . ?
C62 N7 C61 107.59(16) . . ?
C62 N7 C60 108.85(16) . . ?
C61 N7 C60 108.94(15) . . ?
C62 N7 Cu2 111.39(11) . . ?
C61 N7 Cu2 116.69(12) . . ?
C60 N7 Cu2 103.10(11) . . ?
C58 N6 C56 108.40(15) . . ?
C58 N6 C57 107.22(15) . . ?
C56 N6 C57 110.74(15) . . ?
C58 N6 Cu2 114.41(11) . . ?
C56 N6 Cu2 100.50(10) . . ?
C57 N6 Cu2 115.29(11) . . ?
C65 N8 C64 110.88(19) . . ?
C65 N8 C66 109.25(19) . . ?
C64 N8 C66 110.67(19) . . ?
N6 C56 C55 111.68(15) . . ?
N6 C56 H56A 109.3 . . ?
C55 C56 H56A 109.3 . . ?
N6 C56 H56B 109.3 . . ?
C55 C56 H56B 109.3 . . ?
H56A C56 H56B 107.9 . . ?
N5 C55 C56 111.16(15) . . ?
N5 C55 H55A 109.4 . . ?
C56 C55 H55A 109.4 . . ?
N5 C55 H55B 109.4 . . ?
C56 C55 H55B 109.4 . . ?
H55A C55 H55B 108.0 . . ?
N5 C59 C60 111.61(15) . . ?
N5 C59 H59A 109.3 . . ?
C60 C59 H59A 109.3 . . ?
N5 C59 H59B 109.3 . . ?
C60 C59 H59B 109.3 . . ?
H59A C59 H59B 108.0 . . ?
N5 C63 C64 112.86(15) . . ?
N5 C63 H63A 109.0 . . ?
C64 C63 H63A 109.0 . . ?
N5 C63 H63B 109.0 . . ?
C64 C63 H63B 109.0 . . ?
H63A C63 H63B 107.8 . . ?
N8 C64 C63 111.30(16) . . ?
N8 C64 H64A 109.4 . . ?
C63 C64 H64A 109.4 . . ?
N8 C64 H64B 109.4 . . ?
C63 C64 H64B 109.4 . . ?
H64A C64 H64B 108.0 . . ?
N7 C60 C59 111.66(15) . . ?
N7 C60 H60A 109.3 . . ?
C59 C60 H60A 109.3 . . ?
N7 C60 H60B 109.3 . . ?
C59 C60 H60B 109.3 . . ?
H60A C60 H60B 107.9 . . ?
N6 C57 H57A 109.5 . . ?
N6 C57 H57B 109.5 . . ?
H57A C57 H57B 109.5 . . ?
N6 C57 H57C 109.5 . . ?
H57A C57 H57C 109.5 . . ?
H57B C57 H57C 109.5 . . ?
N7 C62 H62A 109.5 . . ?
N7 C62 H62B 109.5 . . ?
H62A C62 H62B 109.5 . . ?
N7 C62 H62C 109.5 . . ?
H62A C62 H62C 109.5 . . ?
H62B C62 H62C 109.5 . . ?
N6 C58 H58A 109.5 . . ?
N6 C58 H58B 109.5 . . ?
H58A C58 H58B 109.5 . . ?
N6 C58 H58C 109.5 . . ?
H58A C58 H58C 109.5 . . ?
H58B C58 H58C 109.5 . . ?
N7 C61 H61A 109.5 . . ?
N7 C61 H61B 109.5 . . ?
H61A C61 H61B 109.5 . . ?
N7 C61 H61C 109.5 . . ?
H61A C61 H61C 109.5 . . ?
H61B C61 H61C 109.5 . . ?
N8 C65 H65A 109.5 . . ?
N8 C65 H65B 109.5 . . ?
H65A C65 H65B 109.5 . . ?
N8 C65 H65C 109.5 . . ?
H65A C65 H65C 109.5 . . ?
H65B C65 H65C 109.5 . . ?
N8 C66 H66A 109.5 . . ?
N8 C66 H66B 109.5 . . ?
H66A C66 H66B 109.5 . . ?
N8 C66 H66C 109.5 . . ?
H66A C66 H66C 109.5 . . ?
H66B C66 H66C 109.5 . . ?
C68 C67 C72 118.93(18) . . ?
C68 C67 P2 117.01(14) . . ?
C72 C67 P2 123.86(15) . . ?
C74 C73 C78 118.14(17) . . ?
C74 C73 P2 119.22(14) . . ?
C78 C73 P2 122.64(15) . . ?
C84 C79 C80 119.01(17) . . ?
C84 C79 P2 119.06(15) . . ?
C80 C79 P2 121.27(14) . . ?
C69 C68 C67 120.77(19) . . ?
C69 C68 H68 119.6 . . ?
C67 C68 H68 119.6 . . ?
C71 C70 C69 120.4(2) . . ?
C71 C70 H70 119.8 . . ?
C69 C70 H70 119.8 . . ?
C70 C69 C68 119.5(2) . . ?
C70 C69 H69 120.2 . . ?
C68 C69 H69 120.2 . . ?
C75 C74 C73 120.8(2) . . ?
C75 C74 H74 119.6 . . ?
C73 C74 H74 119.6 . . ?
C70 C71 C72 120.7(2) . . ?
C70 C71 H71 119.7 . . ?
C72 C71 H71 119.7 . . ?
C71 C72 C67 119.7(2) . . ?
C71 C72 H72 120.1 . . ?
C67 C72 H72 120.1 . . ?
C79 C80 C81 119.9(2) . . ?
C79 C80 H80 120.1 . . ?
C81 C80 H80 120.1 . . ?
C79 C84 C83 120.7(2) . . ?
C79 C84 H84 119.6 . . ?
C83 C84 H84 119.6 . . ?
C76 C75 C74 120.0(2) . . ?
C76 C75 H75 120.0 . . ?
C74 C75 H75 120.0 . . ?
C77 C76 C75 120.52(19) . . ?
C77 C76 H76 119.7 . . ?
C75 C76 H76 119.7 . . ?
C77 C78 C73 120.5(2) . . ?
C77 C78 H78 119.8 . . ?
C73 C78 H78 119.8 . . ?
C82 C83 C84 120.1(2) . . ?
C82 C83 H83 119.9 . . ?
C84 C83 H83 119.9 . . ?
C82 C81 C80 120.5(2) . . ?
C82 C81 H81 119.8 . . ?
C80 C81 H81 119.8 . . ?
C83 C82 C81 119.7(2) . . ?
C83 C82 H82 120.1 . . ?
C81 C82 H82 120.1 . . ?
C76 C77 C78 120.0(2) . . ?
C76 C77 H77 120.0 . . ?
C78 C77 H77 120.0 . . ?
C11 N4 C10 111.63(16) . . ?
C11 N4 C12 109.29(15) . . ?
C10 N4 C12 108.78(15) . . ?
N4 C10 C9 116.93(15) . . ?
N4 C10 H10A 108.1 . . ?
C9 C10 H10A 108.1 . . ?
N4 C10 H10B 108.1 . . ?
C9 C10 H10B 108.1 . . ?
H10A C10 H10B 107.3 . . ?
N4 C12 H12A 109.5 . . ?
N4 C12 H12B 109.5 . . ?
H12A C12 H12B 109.5 . . ?
N4 C12 H12C 109.5 . . ?
H12A C12 H12C 109.5 . . ?
H12B C12 H12C 109.5 . . ?
N4 C11 H11A 109.5 . . ?
N4 C11 H11B 109.5 . . ?
H11A C11 H11B 109.5 . . ?
N4 C11 H11C 109.5 . . ?
H11A C11 H11C 109.5 . . ?
H11B C11 H11C 109.5 . . ?
N2 C4 H4A 109.5 . . ?
N2 C4 H4B 109.5 . . ?
H4A C4 H4B 109.5 . . ?
N2 C4 H4C 109.5 . . ?
H4A C4 H4C 109.5 . . ?
H4B C4 H4C 109.5 . . ?
N2 C3 H3A 109.5 . . ?
N2 C3 H3B 109.5 . . ?
H3A C3 H3B 109.5 . . ?
N2 C3 H3C 109.5 . . ?
H3A C3 H3C 109.5 . . ?
H3B C3 H3C 109.5 . . ?
N2 C2 C1 111.7(2) . . ?
N2 C2 H2A 109.3 . . ?
C1 C2 H2A 109.3 . . ?
N2 C2 H2B 109.3 . . ?
C1 C2 H2B 109.3 . . ?
H2A C2 H2B 107.9 . . ?
C97 B2 C91 110.62(13) . . ?
C97 B2 C103 110.02(13) . . ?
C91 B2 C103 107.31(13) . . ?
C97 B2 C85 109.05(13) . . ?
C91 B2 C85 109.74(13) . . ?
C103 B2 C85 110.09(13) . . ?
C87 C86 C85 123.16(15) . . ?
C87 C86 H86 118.4 . . ?
C85 C86 H86 118.4 . . ?
C86 C85 C90 114.51(16) . . ?
C86 C85 B2 124.60(14) . . ?
C90 C85 B2 120.85(15) . . ?
C88 C87 C86 120.23(17) . . ?
C88 C87 H87 119.9 . . ?
C86 C87 H87 119.9 . . ?
C88 C89 C90 120.71(17) . . ?
C88 C89 H89 119.6 . . ?
C90 C89 H89 119.6 . . ?
C89 C90 C85 122.96(18) . . ?
C89 C90 H90 118.5 . . ?
C85 C90 H90 118.5 . . ?
C89 C88 C87 118.40(18) . . ?
C89 C88 H88 120.8 . . ?
C87 C88 H88 120.8 . . ?
C96 C91 C92 114.62(15) . . ?
C96 C91 B2 124.38(14) . . ?
C92 C91 B2 120.99(15) . . ?
C108 C103 C104 115.04(15) . . ?
C108 C103 B2 122.75(15) . . ?
C104 C103 B2 121.73(14) . . ?
C101 C102 C97 122.74(15) . . ?
C101 C102 H102 118.6 . . ?
C97 C102 H102 118.6 . . ?
C102 C97 C98 114.96(14) . . ?
C102 C97 B2 123.98(13) . . ?
C98 C97 B2 120.98(14) . . ?
C99 C98 C97 122.98(15) . . ?
C99 C98 H98 118.5 . . ?
C97 C98 H98 118.5 . . ?
C99 C100 C101 118.65(15) . . ?
C99 C100 H100 120.7 . . ?
C101 C100 H100 120.7 . . ?
C95 C96 C91 123.21(17) . . ?
C95 C96 H96 118.4 . . ?
C91 C96 H96 118.4 . . ?
C100 C99 C98 120.22(15) . . ?
C100 C99 H99 119.9 . . ?
C98 C99 H99 119.9 . . ?
C93 C92 C91 122.87(18) . . ?
C93 C92 H92 118.6 . . ?
C91 C92 H92 118.6 . . ?
C95 C94 C93 119.22(17) . . ?
C95 C94 H94 120.4 . . ?
C93 C94 H94 120.4 . . ?
C105 C104 C103 123.07(16) . . ?
C105 C104 H104 118.5 . . ?
C103 C104 H104 118.5 . . ?
C107 C108 C103 122.50(18) . . ?
C107 C108 H108 118.7 . . ?
C103 C108 H108 118.7 . . ?
C100 C101 C102 120.44(15) . . ?
C100 C101 H101 119.8 . . ?
C102 C101 H101 119.8 . . ?
C106 C107 C108 120.37(17) . . ?
C106 C107 H107 119.8 . . ?
C108 C107 H107 119.8 . . ?
C94 C93 C92 119.97(18) . . ?
C94 C93 H93 120.0 . . ?
C92 C93 H93 120.0 . . ?
C107 C106 C105 119.19(17) . . ?
C107 C106 H106 120.4 . . ?
C105 C106 H106 120.4 . . ?
C106 C105 C104 119.79(18) . . ?
C106 C105 H105 120.1 . . ?
C104 C105 H105 120.1 . . ?
C94 C95 C96 120.09(19) . . ?
C94 C95 H95 120.0 . . ?
C96 C95 H95 120.0 . . ?

loop_
_geom_bond_atom_site_label_1
_geom_bond_atom_site_label_2
_geom_bond_distance
_geom_bond_site_symmetry_2
_geom_bond_publ_flag
Cu1 N1 2.1450(14) . ?
Cu1 N2 2.1753(17) . ?
Cu1 N3 2.1865(18) . ?
Cu1 P1 2.1910(5) . ?
P1 C25 1.8275(19) . ?
P1 C13 1.8288(17) . ?
P1 C19 1.8374(16) . ?
Cu2 N5 2.1454(15) . ?
Cu2 N7 2.1540(15) . ?
Cu2 P2 2.1806(5) . ?
Cu2 N6 2.1994(14) . ?
P2 C73 1.8230(17) . ?
P2 C67 1.8273(18) . ?
P2 C79 1.8345(17) . ?
N1 C5 1.484(3) . ?
N1 C9 1.490(2) . ?
N1 C1 1.498(2) . ?
N3 C7 1.472(3) . ?
N3 C8 1.475(3) . ?
N3 C6 1.483(2) . ?
C7 H7A 0.9800 . ?
C7 H7B 0.9800 . ?
C7 H7C 0.9800 . ?
C5 C6 1.519(3) . ?
C5 H5A 0.9900 . ?
C5 H5B 0.9900 . ?
C6 H6A 0.9900 . ?
C6 H6B 0.9900 . ?
C13 C18 1.388(3) . ?
C13 C14 1.405(2) . ?
C14 C15 1.394(3) . ?
C14 H14 0.9500 . ?
C18 C17 1.395(3) . ?
C18 H18 0.9500 . ?
C15 C16 1.381(4) . ?
C15 H15 0.9500 . ?
C17 C16 1.380(3) . ?
C17 H17 0.9500 . ?
C16 H16 0.9500 . ?
C8 H8A 0.9800 . ?
C8 H8B 0.9800 . ?
C8 H8C 0.9800 . ?
C19 C24 1.389(2) . ?
C19 C20 1.389(2) . ?
C22 C23 1.379(3) . ?
C22 C21 1.381(3) . ?
C22 H22 0.9500 . ?
C24 C23 1.390(2) . ?
C24 H24 0.9500 . ?
C23 H23 0.9500 . ?
C20 C21 1.391(2) . ?
C20 H20 0.9500 . ?
C21 H21 0.9500 . ?
C25 C30 1.390(2) . ?
C25 C26 1.395(3) . ?
C30 C29 1.385(3) . ?
C30 H30 0.9500 . ?
C26 C27 1.382(3) . ?
C26 H26 0.9500 . ?
C29 C28 1.382(3) . ?
C29 H29 0.9500 . ?
C27 C28 1.378(3) . ?
C27 H27 0.9500 . ?
C28 H28 0.9500 . ?
C9 C10 1.520(2) . ?
C9 H9A 0.9900 . ?
C9 H9B 0.9900 . ?
C1 C2 1.517(3) . ?
C1 H1A 0.9900 . ?
C1 H1B 0.9900 . ?
N2 C2 1.478(2) . ?
N2 C4 1.479(3) . ?
N2 C3 1.482(3) . ?
B1 C43 1.646(3) . ?
B1 C37 1.649(2) . ?
B1 C49 1.655(3) . ?
B1 C31 1.657(2) . ?
C43 C44 1.400(2) . ?
C43 C48 1.409(2) . ?
C37 C38 1.400(2) . ?
C37 C42 1.407(2) . ?
C31 C36 1.392(3) . ?
C31 C32 1.406(3) . ?
C44 C45 1.397(3) . ?
C44 H44 0.9500 . ?
C39 C40 1.385(3) . ?
C39 C38 1.389(2) . ?
C39 H39 0.9500 . ?
C49 C54 1.396(2) . ?
C49 C50 1.408(3) . ?
C42 C41 1.385(2) . ?
C42 H42 0.9500 . ?
C46 C47 1.380(3) . ?
C46 C45 1.384(3) . ?
C46 H46 0.9500 . ?
C38 H38 0.9500 . ?
C41 C40 1.385(3) . ?
C41 H41 0.9500 . ?
C45 H45 0.9500 . ?
C54 C53 1.395(3) . ?
C54 H54 0.9500 . ?
C36 C35 1.394(3) . ?
C36 H36 0.9500 . ?
C48 C47 1.393(3) . ?
C48 H48 0.9500 . ?
C47 H47 0.9500 . ?
C34 C35 1.379(3) . ?
C34 C33 1.380(3) . ?
C34 H34 0.9500 . ?
C32 C33 1.388(3) . ?
C32 H32 0.9500 . ?
C35 H35 0.9500 . ?
C33 H33 0.9500 . ?
C40 H40 0.9500 . ?
C51 C52 1.378(3) . ?
C51 C50 1.384(3) . ?
C51 H51 0.9500 . ?
C50 H50 0.9500 . ?
C52 C53 1.380(4) . ?
C52 H52 0.9500 . ?
C53 H53 0.9500 . ?
N5 C63 1.483(2) . ?
N5 C59 1.484(2) . ?
N5 C55 1.497(2) . ?
N7 C62 1.480(2) . ?
N7 C61 1.481(2) . ?
N7 C60 1.485(2) . ?
N6 C58 1.475(2) . ?
N6 C56 1.480(2) . ?
N6 C57 1.484(2) . ?
N8 C65 1.445(3) . ?
N8 C64 1.460(2) . ?
N8 C66 1.461(3) . ?
C56 C55 1.512(3) . ?
C56 H56A 0.9900 . ?
C56 H56B 0.9900 . ?
C55 H55A 0.9900 . ?
C55 H55B 0.9900 . ?
C59 C60 1.514(3) . ?
C59 H59A 0.9900 . ?
C59 H59B 0.9900 . ?
C63 C64 1.520(2) . ?
C63 H63A 0.9900 . ?
C63 H63B 0.9900 . ?
C64 H64A 0.9900 . ?
C64 H64B 0.9900 . ?
C60 H60A 0.9900 . ?
C60 H60B 0.9900 . ?
C57 H57A 0.9800 . ?
C57 H57B 0.9800 . ?
C57 H57C 0.9800 . ?
C62 H62A 0.9800 . ?
C62 H62B 0.9800 . ?
C62 H62C 0.9800 . ?
C58 H58A 0.9800 . ?
C58 H58B 0.9800 . ?
C58 H58C 0.9800 . ?
C61 H61A 0.9800 . ?
C61 H61B 0.9800 . ?
C61 H61C 0.9800 . ?
C65 H65A 0.9800 . ?
C65 H65B 0.9800 . ?
C65 H65C 0.9800 . ?
C66 H66A 0.9800 . ?
C66 H66B 0.9800 . ?
C66 H66C 0.9800 . ?
C67 C68 1.394(3) . ?
C67 C72 1.398(3) . ?
C73 C74 1.390(3) . ?
C73 C78 1.404(3) . ?
C79 C84 1.385(3) . ?
C79 C80 1.387(3) . ?
C68 C69 1.390(3) . ?
C68 H68 0.9500 . ?
C70 C71 1.376(3) . ?
C70 C69 1.378(3) . ?
C70 H70 0.9500 . ?
C69 H69 0.9500 . ?
C74 C75 1.387(3) . ?
C74 H74 0.9500 . ?
C71 C72 1.388(3) . ?
C71 H71 0.9500 . ?
C72 H72 0.9500 . ?
C80 C81 1.394(3) . ?
C80 H80 0.9500 . ?
C84 C83 1.389(3) . ?
C84 H84 0.9500 . ?
C75 C76 1.376(4) . ?
C75 H75 0.9500 . ?
C76 C77 1.370(4) . ?
C76 H76 0.9500 . ?
C78 C77 1.391(3) . ?
C78 H78 0.9500 . ?
C83 C82 1.372(4) . ?
C83 H83 0.9500 . ?
C81 C82 1.379(3) . ?
C81 H81 0.9500 . ?
C82 H82 0.9500 . ?
C77 H77 0.9500 . ?
N4 C11 1.461(2) . ?
N4 C10 1.462(2) . ?
N4 C12 1.462(2) . ?
C10 H10A 0.9900 . ?
C10 H10B 0.9900 . ?
C12 H12A 0.9800 . ?
C12 H12B 0.9800 . ?
C12 H12C 0.9800 . ?
C11 H11A 0.9800 . ?
C11 H11B 0.9800 . ?
C11 H11C 0.9800 . ?
C4 H4A 0.9800 . ?
C4 H4B 0.9800 . ?
C4 H4C 0.9800 . ?
C3 H3A 0.9800 . ?
C3 H3B 0.9800 . ?
C3 H3C 0.9800 . ?
C2 H2A 0.9900 . ?
C2 H2B 0.9900 . ?
B2 C97 1.646(2) . ?
B2 C91 1.646(2) . ?
B2 C103 1.652(2) . ?
B2 C85 1.654(3) . ?
C86 C87 1.395(3) . ?
C86 C85 1.401(2) . ?
C86 H86 0.9500 . ?
C85 C90 1.404(2) . ?
C87 C88 1.386(2) . ?
C87 H87 0.9500 . ?
C89 C88 1.379(3) . ?
C89 C90 1.391(3) . ?
C89 H89 0.9500 . ?
C90 H90 0.9500 . ?
C88 H88 0.9500 . ?
C91 C96 1.399(2) . ?
C91 C92 1.410(2) . ?
C103 C108 1.401(2) . ?
C103 C104 1.405(2) . ?
C102 C101 1.395(2) . ?
C102 C97 1.399(2) . ?
C102 H102 0.9500 . ?
C97 C98 1.408(2) . ?
C98 C99 1.391(2) . ?
C98 H98 0.9500 . ?
C100 C99 1.385(2) . ?
C100 C101 1.386(2) . ?
C100 H100 0.9500 . ?
C96 C95 1.396(2) . ?
C96 H96 0.9500 . ?
C99 H99 0.9500 . ?
C92 C93 1.396(2) . ?
C92 H92 0.9500 . ?
C94 C95 1.377(3) . ?
C94 C93 1.384(3) . ?
C94 H94 0.9500 . ?
C104 C105 1.392(2) . ?
C104 H104 0.9500 . ?
C108 C107 1.396(3) . ?
C108 H108 0.9500 . ?
C101 H101 0.9500 . ?
C107 C106 1.379(3) . ?
C107 H107 0.9500 . ?
C93 H93 0.9500 . ?
C106 C105 1.383(3) . ?
C106 H106 0.9500 . ?
C105 H105 0.9500 . ?
C95 H95 0.9500 . ?
